data_7224464
loop_
_publ_author_name
'Liu, Zhi-Wen'
'Huang, Xiao-Jun'
'Xiao, Han-Lin'
'Liu, Guo'
'Zhang, Jian'
'Shi, Lei'
'Jiang, Renwang'
'Zhang, Xiao-Qi'
'Ye, Wen-Cai'

_publ_section_title
;
 New Iboga-Type Alkaloids from Ervatamia hainanensis
;
_journal_name_full 'RSC Adv.'
_journal_paper_doi 10.1039/C6RA00185H
_journal_year 2016
_chemical_absolute_configuration rm
_chemical_formula_sum 'C23 H27 N3 O4'
_chemical_formula_weight 409.48
_chemical_name_systematic '3-oxo-7R-coronaridine hydroxyindolenine'
_space_group_IT_number 4
_symmetry_cell_setting monoclinic
_symmetry_space_group_name_Hall 'P 2yb'
_symmetry_space_group_name_H-M 'P 1 21 1'
_atom_sites_solution_hydrogens geom
_atom_sites_solution_primary direct
_atom_sites_solution_secondary difmap
_audit_creation_method SHELXL-97
_audit_update_record
;
2016-01-02 deposited with the CCDC.
2016-02-29 downloaded from the CCDC.
;
_cell_angle_alpha 90.00
_cell_angle_beta 107.6571(19)
_cell_angle_gamma 90.00
_cell_formula_units_Z 2
_cell_length_a 10.07340(18)
_cell_length_b 9.87893(13)
_cell_length_c 11.00555(18)
_cell_measurement_reflns_used 11209
_cell_measurement_temperature 173.0(2)
_cell_measurement_theta_max 62.8940
_cell_measurement_theta_min 4.4470
_cell_volume 1043.61(3)
_computing_cell_refinement 'CrysAlis PRO '
_computing_data_collection 'CrysAlis PRO '
_computing_data_reduction 'CrysAlis PRO'
_computing_molecular_graphics 'XP (Sheldrick, 2008)'
_computing_publication_material 'XP (Sheldrick, 2008)'
_computing_structure_refinement 'SHELXL-97 (Sheldrick, 1997)'
_computing_structure_solution 'SHELXS-97 (Sheldrick, 1990)'
_diffrn_ambient_temperature 173(2)
_diffrn_measured_fraction_theta_full 0.983
_diffrn_measured_fraction_theta_max 0.984
_diffrn_measurement_device_type 'Agilent Gemini S ultra'
_diffrn_measurement_method 'omega scan'
_diffrn_radiation_monochromator graphite
_diffrn_radiation_source 'fine-focus sealed tube'
_diffrn_radiation_type CuK\a
_diffrn_radiation_wavelength 1.54184
_diffrn_reflns_av_R_equivalents 0.0226
_diffrn_reflns_av_sigmaI/netI 0.0133
_diffrn_reflns_limit_h_max 11
_diffrn_reflns_limit_h_min -11
_diffrn_reflns_limit_k_max 11
_diffrn_reflns_limit_k_min -11
_diffrn_reflns_limit_l_max 12
_diffrn_reflns_limit_l_min -12
_diffrn_reflns_number 16047
_diffrn_reflns_theta_full 62.73
_diffrn_reflns_theta_max 62.73
_diffrn_reflns_theta_min 5.22
_diffrn_standards_decay_% 0
_exptl_absorpt_coefficient_mu 0.732
_exptl_absorpt_correction_T_max 1.00
_exptl_absorpt_correction_T_min 0.65
_exptl_absorpt_correction_type multi-scan
_exptl_crystal_colour 'light yellow'
_exptl_crystal_density_diffrn 1.303
_exptl_crystal_density_method 'not measured'
_exptl_crystal_description block
_exptl_crystal_F_000 436
_exptl_crystal_size_max 0.43
_exptl_crystal_size_mid 0.32
_exptl_crystal_size_min 0.25
_refine_diff_density_max 0.139
_refine_diff_density_min -0.107
_refine_diff_density_rms 0.025
_refine_ls_abs_structure_details 'Flack H D (1983), Acta Cryst. A39, 876-881'
_refine_ls_abs_structure_Flack 0.04(13)
_refine_ls_extinction_coef 0.051(2)
_refine_ls_extinction_expression Fc^*^=kFc[1+0.001xFc^2^\l^3^/sin(2\q)]^-1/4^
_refine_ls_extinction_method SHELXL
_refine_ls_goodness_of_fit_ref 1.048
_refine_ls_hydrogen_treatment mixed
_refine_ls_matrix_type full
_refine_ls_number_parameters 274
_refine_ls_number_reflns 3290
_refine_ls_number_restraints 1
_refine_ls_restrained_S_all 1.048
_refine_ls_R_factor_all 0.0244
_refine_ls_R_factor_gt 0.0243
_refine_ls_shift/su_max 0.001
_refine_ls_shift/su_mean 0.000
_refine_ls_structure_factor_coef Fsqd
_refine_ls_weighting_details 'calc w=1/[\s^2^(Fo^2^)+(0.0368P)^2^+0.1815P] where P=(Fo^2^+2Fc^2^)/3'
_refine_ls_weighting_scheme calc
_refine_ls_wR_factor_gt 0.0634
_refine_ls_wR_factor_ref 0.0635
_reflns_number_gt 3274
_reflns_number_total 3290
_reflns_threshold_expression >2sigma(I)
_cod_data_source_file c6ra00185h2.cif
_cod_data_source_block lzwa913
_cod_original_sg_symbol_H-M P2(1)
_cod_database_code 7224464

loop_
_symmetry_equiv_pos_as_xyz
'x, y, z'
'-x, y+1/2, -z'

loop_
_atom_site_label
_atom_site_type_symbol
_atom_site_fract_x
_atom_site_fract_y
_atom_site_fract_z
_atom_site_U_iso_or_equiv
_atom_site_adp_type
_atom_site_occupancy
_atom_site_symmetry_multiplicity
_atom_site_calc_flag
_atom_site_refinement_flags
O1 O 0.14845(9) 0.21159(9) 0.58833(8) 0.0228(2) Uani 1 1 d .
H1A H 0.0865 0.2686 0.5741 0.033(5) Uiso 1 1 calc R
O2 O 0.05789(10) -0.09477(10) 0.48383(9) 0.0295(2) Uani 1 1 d .
O3 O 0.10325(11) 0.32250(12) 0.09203(10) 0.0393(3) Uani 1 1 d .
O4 O 0.32970(10) 0.31331(10) 0.20076(9) 0.0299(2) Uani 1 1 d .
N1 N 0.23890(11) 0.44223(11) 0.40424(10) 0.0242(3) Uani 1 1 d .
C2 C 0.22814(13) 0.31423(13) 0.41784(12) 0.0204(3) Uani 1 1 d .
C3 C 0.09860(14) -0.02562(13) 0.40783(12) 0.0229(3) Uani 1 1 d .
N4 N 0.23115(11) 0.01353(11) 0.42823(10) 0.0206(2) Uani 1 1 d .
C5 C 0.33278(13) 0.01614(13) 0.55503(12) 0.0219(3) Uani 1 1 d .
H5A H 0.4121 -0.0397 0.5553 0.026 Uiso 1 1 calc R
H5B H 0.2911 -0.0216 0.6162 0.026 Uiso 1 1 calc R
C6 C 0.38259(13) 0.16066(13) 0.59507(12) 0.0215(3) Uani 1 1 d .
H6A H 0.4260 0.1627 0.6867 0.026 Uiso 1 1 calc R
H6B H 0.4529 0.1852 0.5552 0.026 Uiso 1 1 calc R
C7 C 0.26573(13) 0.26607(13) 0.55916(12) 0.0197(3) Uani 1 1 d .
C8 C 0.30892(13) 0.40076(14) 0.62335(12) 0.0216(3) Uani 1 1 d .
C9 C 0.35694(14) 0.43470(15) 0.75144(13) 0.0254(3) Uani 1 1 d .
H9A H 0.3733 0.3682 0.8141 0.031 Uiso 1 1 calc R
C10 C 0.38008(15) 0.57057(15) 0.78409(14) 0.0292(3) Uani 1 1 d .
H10A H 0.4135 0.5955 0.8695 0.035 Uiso 1 1 calc R
C11 C 0.35361(15) 0.66889(15) 0.69023(14) 0.0314(3) Uani 1 1 d .
H11A H 0.3677 0.7594 0.7139 0.038 Uiso 1 1 calc R
C12 C 0.30621(16) 0.63570(15) 0.56077(14) 0.0296(3) Uani 1 1 d .
H12A H 0.2887 0.7021 0.4980 0.035 Uiso 1 1 calc R
C13 C 0.28645(14) 0.49994(14) 0.53008(13) 0.0232(3) Uani 1 1 d .
C14 C 0.00536(14) 0.02762(15) 0.28120(13) 0.0262(3) Uani 1 1 d .
H14A H -0.0918 0.0022 0.2693 0.031 Uiso 1 1 calc R
C15 C 0.05412(14) -0.02799(15) 0.17206(13) 0.0299(3) Uani 1 1 d .
H15A H 0.0048 0.0172 0.0930 0.036 Uiso 1 1 calc R
H15B H 0.0343 -0.1241 0.1617 0.036 Uiso 1 1 calc R
C16 C 0.17616(14) 0.22142(13) 0.30350(12) 0.0215(3) Uani 1 1 d .
C17 C 0.02071(14) 0.18281(14) 0.28372(13) 0.0242(3) Uani 1 1 d .
H17A H -0.0095 0.2200 0.3525 0.029 Uiso 1 1 calc R
H17B H -0.0375 0.2207 0.2040 0.029 Uiso 1 1 calc R
C18 C 0.2799(2) -0.21159(18) 0.09893(17) 0.0443(4) Uani 1 1 d .
H18A H 0.3327 -0.2940 0.1171 0.066 Uiso 1 1 calc R
H18B H 0.3147 -0.1558 0.0440 0.066 Uiso 1 1 calc R
H18C H 0.1836 -0.2324 0.0575 0.066 Uiso 1 1 calc R
C19 C 0.29352(16) -0.13672(14) 0.22248(14) 0.0292(3) Uani 1 1 d .
H19A H 0.3912 -0.1179 0.2646 0.035 Uiso 1 1 calc R
H19B H 0.2604 -0.1947 0.2783 0.035 Uiso 1 1 calc R
C20 C 0.21231(14) -0.00368(14) 0.20299(12) 0.0243(3) Uani 1 1 d .
H20A H 0.2294 0.0453 0.1317 0.029 Uiso 1 1 calc R
C21 C 0.25950(13) 0.08573(13) 0.32302(12) 0.0203(3) Uani 1 1 d .
H21A H 0.3594 0.1046 0.3441 0.024 Uiso 1 1 calc R
C22 C 0.19565(14) 0.29308(14) 0.18652(13) 0.0245(3) Uani 1 1 d .
C23 C 0.36211(19) 0.38066(18) 0.09674(16) 0.0418(4) Uani 1 1 d .
H23A H 0.4613 0.3900 0.1166 0.063 Uiso 1 1 calc R
H23B H 0.3196 0.4686 0.0841 0.063 Uiso 1 1 calc R
H23C H 0.3270 0.3281 0.0203 0.063 Uiso 1 1 calc R
N5 N 0.34526(19) 0.0861(2) 0.89668(15) 0.0576(4) Uani 1 1 d .
C24 C 0.2276(2) 0.07273(17) 0.85515(16) 0.0402(4) Uani 1 1 d .
C25 C 0.0782(2) 0.0546(2) 0.8028(2) 0.0578(5) Uani 1 1 d .
H25A H 0.0473 -0.0104 0.8532 0.087 Uiso 1 1 calc R
H25B H 0.0563 0.0228 0.7166 0.087 Uiso 1 1 calc R
H25C H 0.0323 0.1395 0.8041 0.087 Uiso 1 1 calc R

loop_
_atom_site_aniso_label
_atom_site_aniso_U_11
_atom_site_aniso_U_22
_atom_site_aniso_U_33
_atom_site_aniso_U_23
_atom_site_aniso_U_13
_atom_site_aniso_U_12
O1 0.0218(5) 0.0234(5) 0.0252(5) 0.0034(4) 0.0101(4) 0.0018(4)
O2 0.0297(5) 0.0288(5) 0.0319(5) 0.0032(4) 0.0122(4) -0.0065(4)
O3 0.0400(6) 0.0508(7) 0.0231(5) 0.0125(5) 0.0036(5) 0.0067(5)
O4 0.0337(6) 0.0337(6) 0.0256(5) 0.0082(4) 0.0138(4) -0.0002(4)
N1 0.0278(6) 0.0229(6) 0.0216(6) 0.0015(5) 0.0071(5) 0.0014(5)
C2 0.0181(6) 0.0235(7) 0.0199(7) 0.0024(5) 0.0062(5) 0.0022(5)
C3 0.0235(6) 0.0199(6) 0.0261(7) -0.0010(5) 0.0086(5) -0.0015(5)
N4 0.0217(5) 0.0214(6) 0.0190(5) 0.0024(4) 0.0069(4) -0.0001(4)
C5 0.0230(6) 0.0217(6) 0.0197(6) 0.0033(5) 0.0046(5) 0.0022(5)
C6 0.0209(6) 0.0248(7) 0.0182(6) 0.0017(5) 0.0048(5) -0.0005(5)
C7 0.0216(6) 0.0199(6) 0.0178(6) 0.0025(5) 0.0064(5) -0.0010(5)
C8 0.0200(6) 0.0224(7) 0.0231(6) 0.0010(5) 0.0078(5) 0.0015(5)
C9 0.0257(7) 0.0277(7) 0.0223(7) 0.0004(6) 0.0064(5) 0.0016(6)
C10 0.0300(7) 0.0307(7) 0.0261(7) -0.0057(6) 0.0074(6) -0.0015(6)
C11 0.0362(8) 0.0220(7) 0.0349(8) -0.0042(6) 0.0092(6) -0.0023(6)
C12 0.0348(8) 0.0231(7) 0.0305(8) 0.0032(6) 0.0094(6) -0.0009(6)
C13 0.0238(6) 0.0228(7) 0.0236(6) 0.0012(5) 0.0080(5) 0.0006(5)
C14 0.0192(7) 0.0303(8) 0.0269(7) -0.0020(6) 0.0036(5) -0.0030(6)
C15 0.0297(7) 0.0314(8) 0.0248(7) -0.0067(6) 0.0026(6) -0.0016(6)
C16 0.0229(7) 0.0225(6) 0.0186(6) 0.0009(5) 0.0056(5) 0.0007(5)
C17 0.0215(7) 0.0281(7) 0.0213(6) 0.0011(5) 0.0041(5) 0.0040(5)
C18 0.0596(11) 0.0343(9) 0.0395(9) -0.0072(7) 0.0157(8) 0.0119(8)
C19 0.0338(8) 0.0247(7) 0.0287(7) 0.0005(6) 0.0090(6) 0.0029(6)
C20 0.0295(7) 0.0249(7) 0.0185(6) 0.0009(5) 0.0072(5) 0.0012(6)
C21 0.0203(6) 0.0218(6) 0.0196(6) 0.0019(5) 0.0070(5) -0.0011(5)
C22 0.0317(8) 0.0205(7) 0.0215(7) 0.0006(5) 0.0083(6) 0.0026(6)
C23 0.0584(10) 0.0377(9) 0.0384(9) 0.0122(7) 0.0283(8) 0.0000(8)
N5 0.0603(11) 0.0720(12) 0.0396(8) 0.0101(8) 0.0136(8) 0.0009(9)
C24 0.0558(11) 0.0362(9) 0.0329(8) 0.0044(7) 0.0200(8) -0.0020(8)
C25 0.0560(12) 0.0569(12) 0.0654(13) 0.0148(10) 0.0256(10) -0.0127(10)

loop_
_atom_type_symbol
_atom_type_description
_atom_type_scat_dispersion_real
_atom_type_scat_dispersion_imag
_atom_type_scat_source
C C 0.0181 0.0091 'International Tables Vol C Tables 4.2.6.8 and 6.1.1.4'
H H 0.0000 0.0000 'International Tables Vol C Tables 4.2.6.8 and 6.1.1.4'
N N 0.0311 0.0180 'International Tables Vol C Tables 4.2.6.8 and 6.1.1.4'
O O 0.0492 0.0322 'International Tables Vol C Tables 4.2.6.8 and 6.1.1.4'

loop_
_geom_angle_atom_site_label_1
_geom_angle_atom_site_label_2
_geom_angle_atom_site_label_3
_geom_angle
C22 O4 C23 116.26(11)
C2 N1 C13 107.08(11)
N1 C2 C16 121.32(12)
N1 C2 C7 114.45(12)
C16 C2 C7 124.17(11)
O2 C3 N4 124.12(12)
O2 C3 C14 124.74(12)
N4 C3 C14 111.14(11)
C3 N4 C5 122.60(10)
C3 N4 C21 115.60(10)
C5 N4 C21 120.04(10)
N4 C5 C6 111.40(10)
C7 C6 C5 113.59(10)
O1 C7 C8 111.71(10)
O1 C7 C6 108.12(10)
C8 C7 C6 112.92(10)
O1 C7 C2 111.96(10)
C8 C7 C2 98.42(10)
C6 C7 C2 113.59(10)
C9 C8 C13 120.68(13)
C9 C8 C7 130.73(12)
C13 C8 C7 108.51(11)
C8 C9 C10 118.41(13)
C11 C10 C9 120.36(13)
C10 C11 C12 121.69(14)
C13 C12 C11 117.13(13)
C12 C13 C8 121.69(13)
C12 C13 N1 126.92(12)
C8 C13 N1 111.37(12)
C3 C14 C15 109.84(11)
C3 C14 C17 107.30(11)
C15 C14 C17 108.48(12)
C14 C15 C20 109.06(10)
C2 C16 C22 108.53(11)
C2 C16 C17 110.04(10)
C22 C16 C17 111.97(10)
C2 C16 C21 111.65(10)
C22 C16 C21 108.15(10)
C17 C16 C21 106.50(10)
C14 C17 C16 109.67(11)
C18 C19 C20 113.22(12)
C19 C20 C21 111.10(11)
C19 C20 C15 111.71(12)
C21 C20 C15 107.93(11)
N4 C21 C20 108.45(10)
N4 C21 C16 107.59(10)
C20 C21 C16 111.18(10)
O3 C22 O4 123.99(13)
O3 C22 C16 125.12(13)
O4 C22 C16 110.82(11)
N5 C24 C25 179.5(2)

loop_
_geom_bond_atom_site_label_1
_geom_bond_atom_site_label_2
_geom_bond_distance
O1 C7 1.4208(15)
O2 C3 1.2419(16)
O3 C22 1.2021(18)
O4 C22 1.3265(17)
O4 C23 1.4444(18)
N1 C2 1.2818(18)
N1 C13 1.4387(17)
C2 C16 1.5161(19)
C2 C7 1.5593(17)
C3 N4 1.3421(17)
C3 C14 1.5189(19)
N4 C5 1.4593(16)
N4 C21 1.4600(16)
C5 C6 1.5330(19)
C6 C7 1.5309(18)
C7 C8 1.5075(19)
C8 C9 1.3857(19)
C8 C13 1.3871(19)
C9 C10 1.391(2)
C10 C11 1.384(2)
C11 C12 1.397(2)
C12 C13 1.383(2)
C14 C15 1.5309(19)
C14 C17 1.5403(19)
C15 C20 1.5439(19)
C16 C22 1.5330(18)
C16 C17 1.5615(18)
C16 C21 1.5616(18)
C18 C19 1.517(2)
C19 C20 1.5284(19)
C20 C21 1.5396(18)
N5 C24 1.141(2)
C24 C25 1.450(3)

loop_
_geom_torsion_atom_site_label_1
_geom_torsion_atom_site_label_2
_geom_torsion_atom_site_label_3
_geom_torsion_atom_site_label_4
_geom_torsion
C13 N1 C2 C16 178.23(11)
C13 N1 C2 C7 0.97(15)
O2 C3 N4 C5 -19.5(2)
C14 C3 N4 C5 159.55(12)
O2 C3 N4 C21 175.59(12)
C14 C3 N4 C21 -5.34(16)
C3 N4 C5 C6 -115.87(13)
C21 N4 C5 C6 48.38(15)
N4 C5 C6 C7 41.17(14)
C5 C6 C7 O1 43.25(13)
C5 C6 C7 C8 167.37(10)
C5 C6 C7 C2 -81.65(14)
N1 C2 C7 O1 114.56(13)
C16 C2 C7 O1 -62.61(16)
N1 C2 C7 C8 -3.02(14)
C16 C2 C7 C8 179.81(12)
N1 C2 C7 C6 -122.63(13)
C16 C2 C7 C6 60.20(16)
O1 C7 C8 C9 62.79(17)
C6 C7 C8 C9 -59.34(18)
C2 C7 C8 C9 -179.45(13)
O1 C7 C8 C13 -113.91(11)
C6 C7 C8 C13 123.96(11)
C2 C7 C8 C13 3.85(12)
C13 C8 C9 C10 0.9(2)
C7 C8 C9 C10 -175.45(13)
C8 C9 C10 C11 0.9(2)
C9 C10 C11 C12 -1.4(2)
C10 C11 C12 C13 0.1(2)
C11 C12 C13 C8 1.7(2)
C11 C12 C13 N1 -179.89(12)
C9 C8 C13 C12 -2.3(2)
C7 C8 C13 C12 174.83(13)
C9 C8 C13 N1 179.10(11)
C7 C8 C13 N1 -3.80(14)
C2 N1 C13 C12 -176.75(14)
C2 N1 C13 C8 1.79(15)
O2 C3 C14 C15 -120.10(15)
N4 C3 C14 C15 60.84(14)
O2 C3 C14 C17 122.17(14)
N4 C3 C14 C17 -56.89(14)
C3 C14 C15 C20 -50.22(15)
C17 C14 C15 C20 66.77(14)
N1 C2 C16 C22 21.10(17)
C7 C2 C16 C22 -161.92(11)
N1 C2 C16 C17 -101.75(14)
C7 C2 C16 C17 75.24(15)
N1 C2 C16 C21 140.21(12)
C7 C2 C16 C21 -42.80(16)
C3 C14 C17 C16 59.35(14)
C15 C14 C17 C16 -59.26(14)
C2 C16 C17 C14 -125.12(12)
C22 C16 C17 C14 114.08(12)
C21 C16 C17 C14 -3.95(14)
C18 C19 C20 C21 -164.78(13)
C18 C19 C20 C15 74.64(16)
C14 C15 C20 C19 114.42(13)
C14 C15 C20 C21 -8.00(15)
C3 N4 C21 C20 -56.01(14)
C5 N4 C21 C20 138.68(12)
C3 N4 C21 C16 64.34(13)
C5 N4 C21 C16 -100.97(12)
C19 C20 C21 N4 -61.65(14)
C15 C20 C21 N4 61.14(13)
C19 C20 C21 C16 -179.74(11)
C15 C20 C21 C16 -56.95(14)
C2 C16 C21 N4 65.10(13)
C22 C16 C21 N4 -175.56(10)
C17 C16 C21 N4 -55.04(12)
C2 C16 C21 C20 -176.29(11)
C22 C16 C21 C20 -56.95(13)
C17 C16 C21 C20 63.57(13)
C23 O4 C22 O3 2.9(2)
C23 O4 C22 C16 -179.83(12)
C2 C16 C22 O3 -118.57(15)
C17 C16 C22 O3 3.10(19)
C21 C16 C22 O3 120.14(15)
C2 C16 C22 O4 64.25(14)
C17 C16 C22 O4 -174.08(11)
C21 C16 C22 O4 -57.05(14)
